data_7103954
loop_
_publ_author_name
'Baker, Robert J.'
'Jones, Cameron'

_publ_section_title
;
 The reaction of "GaI" with a 1,3-diyne: synthesis, characterisation and
 reactivity of a novel C--C coupled ene--diyne--bis(gem-organodigallium(III))
 complex
;
_journal_coden_ASTM CHCOFS
_journal_issue 3
_journal_name_full
;
 Chemical Communications (Cambridge, United Kingdom)
;
_journal_page_first 390
_journal_page_last 391
_journal_paper_doi 10.1039/b210868m
_journal_year 2003
_chemical_formula_sum 'C20 H36 Ga4 I8 Si4'
_chemical_formula_weight 1682.93
_space_group_IT_number 14
_symmetry_cell_setting monoclinic
_symmetry_space_group_name_Hall '-P 2ybc'
_symmetry_space_group_name_H-M 'P 1 21/c 1'
_atom_sites_solution_hydrogens geom
_atom_sites_solution_primary direct
_atom_sites_solution_secondary difmap
_audit_creation_method SHELXL-97
_cell_angle_alpha 90.00
_cell_angle_beta 115.43(3)
_cell_angle_gamma 90.00
_cell_formula_units_Z 2
_cell_length_a 10.504(2)
_cell_length_b 18.886(4)
_cell_length_c 12.232(2)
_cell_measurement_temperature 150(2)
_cell_volume 2191.5(8)
_computing_structure_refinement 'SHELXL-97 (Sheldrick, 1997)'
_computing_structure_solution 'SHELXS-97 (Sheldrick, 1990)'
_diffrn_ambient_temperature 150(2)
_diffrn_measured_fraction_theta_full 0.996
_diffrn_measured_fraction_theta_max 0.996
_diffrn_measurement_device_type 'Nonius Kappa CCD'
_diffrn_radiation_monochromator graphite
_diffrn_radiation_source 'fine-focus sealed tube'
_diffrn_radiation_type MoK\a
_diffrn_radiation_wavelength 0.71073
_diffrn_reflns_av_R_equivalents 0.1146
_diffrn_reflns_av_sigmaI/netI 0.0519
_diffrn_reflns_limit_h_max 13
_diffrn_reflns_limit_h_min -13
_diffrn_reflns_limit_k_max 24
_diffrn_reflns_limit_k_min -24
_diffrn_reflns_limit_l_max 15
_diffrn_reflns_limit_l_min -15
_diffrn_reflns_number 38678
_diffrn_reflns_theta_full 27.15
_diffrn_reflns_theta_max 27.15
_diffrn_reflns_theta_min 2.14
_exptl_absorpt_coefficient_mu 8.189
_exptl_absorpt_correction_T_max 0.45
_exptl_absorpt_correction_T_min 0.24
_exptl_absorpt_correction_type 'sortav (blessing)'
_exptl_crystal_colour colourless
_exptl_crystal_density_diffrn 2.550
_exptl_crystal_density_method 'not measured'
_exptl_crystal_description prism
_exptl_crystal_F_000 1520
_exptl_crystal_size_max 0.15
_exptl_crystal_size_mid 0.15
_exptl_crystal_size_min 0.10
_refine_diff_density_max 1.139
_refine_diff_density_min -1.769
_refine_diff_density_rms 0.231
_refine_ls_extinction_method none
_refine_ls_goodness_of_fit_ref 1.058
_refine_ls_hydrogen_treatment mixed
_refine_ls_matrix_type full
_refine_ls_number_parameters 169
_refine_ls_number_reflns 4845
_refine_ls_number_restraints 0
_refine_ls_restrained_S_all 1.058
_refine_ls_R_factor_all 0.0541
_refine_ls_R_factor_gt 0.0386
_refine_ls_shift/su_max 0.001
_refine_ls_shift/su_mean 0.000
_refine_ls_structure_factor_coef Fsqd
_refine_ls_weighting_details 'calc w=1/[\s^2^(Fo^2^)+(0.0271P)^2^+11.7627P] where P=(Fo^2^+2Fc^2^)/3'
_refine_ls_weighting_scheme calc
_refine_ls_wR_factor_gt 0.0812
_refine_ls_wR_factor_ref 0.0870
_reflns_number_gt 3968
_reflns_number_total 4845
_reflns_threshold_expression >2sigma(I)
_cod_data_source_file b210868m.txt
_cod_data_source_block compound_2
_cod_original_sg_symbol_H-M P2(1)/c
_cod_database_code 7103954

loop_
_symmetry_equiv_pos_as_xyz
'x, y, z'
'-x, y+1/2, -z+1/2'
'-x, -y, -z'
'x, -y-1/2, z-1/2'

loop_
_atom_site_label
_atom_site_type_symbol
_atom_site_fract_x
_atom_site_fract_y
_atom_site_fract_z
_atom_site_U_iso_or_equiv
_atom_site_adp_type
_atom_site_occupancy
_atom_site_symmetry_multiplicity
_atom_site_calc_flag
_atom_site_refinement_flags
_atom_site_disorder_assembly
_atom_site_disorder_group
I1 I -0.03883(5) -0.10117(2) 0.41519(4) 0.03352(13) Uani 1 1 d . . .
I2 I -0.15493(5) 0.07575(3) 0.19784(4) 0.03624(13) Uani 1 1 d . . .
I3 I 0.28268(4) 0.02969(2) 0.41624(4) 0.02551(11) Uani 1 1 d . . .
I4 I 0.49094(4) -0.05905(2) 0.20910(4) 0.02834(12) Uani 1 1 d . . .
Ga1 Ga 0.01212(7) -0.02728(3) 0.26738(6) 0.01726(15) Uani 1 1 d . . .
Ga2 Ga 0.26624(6) -0.01631(3) 0.20891(6) 0.01567(14) Uani 1 1 d . . .
Si1 Si 0.10053(18) -0.16400(8) 0.15638(15) 0.0190(3) Uani 1 1 d . . .
Si2 Si 0.40359(18) 0.16183(9) 0.18168(16) 0.0226(4) Uani 1 1 d . . .
C1 C 0.0778(6) -0.0633(3) 0.1436(5) 0.0138(11) Uani 1 1 d . . .
C2 C -0.0129(5) -0.0311(3) 0.0224(5) 0.0120(11) Uani 1 1 d . . .
C3 C 0.1427(6) 0.0667(3) 0.0552(5) 0.0158(12) Uani 1 1 d . . .
C4 C 0.2536(6) 0.0957(3) 0.1195(5) 0.0175(12) Uani 1 1 d . . .
C5 C -0.0631(7) -0.2116(3) 0.1389(7) 0.0302(15) Uani 1 1 d . . .
H5A H -0.1394 -0.1986 0.0633 0.045 Uiso 1 1 calc R . .
H5B H -0.0863 -0.1988 0.2042 0.045 Uiso 1 1 calc R . .
H5C H -0.0478 -0.2617 0.1404 0.045 Uiso 1 1 calc R . .
C6 C 0.2412(7) -0.1834(3) 0.3116(6) 0.0319(16) Uani 1 1 d . . .
H6A H 0.2447 -0.2334 0.3265 0.048 Uiso 1 1 calc R . .
H6B H 0.2203 -0.1589 0.3708 0.048 Uiso 1 1 calc R . .
H6C H 0.3308 -0.1677 0.3171 0.048 Uiso 1 1 calc R . .
C7 C 0.1536(8) -0.2001(3) 0.0406(6) 0.0329(16) Uani 1 1 d . . .
H7A H 0.2422 -0.1798 0.0519 0.049 Uiso 1 1 calc R . .
H7B H 0.0831 -0.1886 -0.0387 0.049 Uiso 1 1 calc R . .
H7C H 0.1630 -0.2507 0.0491 0.049 Uiso 1 1 calc R . .
C8 C 0.5483(7) 0.1335(4) 0.3271(7) 0.0376(18) Uani 1 1 d . . .
H8A H 0.6010 0.0962 0.3124 0.056 Uiso 1 1 calc R . .
H8B H 0.5093 0.1168 0.3804 0.056 Uiso 1 1 calc R . .
H8C H 0.6095 0.1730 0.3638 0.056 Uiso 1 1 calc R . .
C9 C 0.3230(9) 0.2435(4) 0.2064(10) 0.062(3) Uani 1 1 d . . .
H9A H 0.3927 0.2803 0.2349 0.092 Uiso 1 1 calc R . .
H9B H 0.2873 0.2348 0.2654 0.092 Uiso 1 1 calc R . .
H9C H 0.2470 0.2580 0.1315 0.092 Uiso 1 1 calc R . .
C10 C 0.4618(8) 0.1695(5) 0.0595(7) 0.043(2) Uani 1 1 d . . .
H10A H 0.5285 0.2074 0.0776 0.065 Uiso 1 1 calc R . .
H10B H 0.3818 0.1790 -0.0158 0.065 Uiso 1 1 calc R . .
H10C H 0.5052 0.1259 0.0531 0.065 Uiso 1 1 calc R . .

loop_
_atom_site_aniso_label
_atom_site_aniso_U_11
_atom_site_aniso_U_22
_atom_site_aniso_U_33
_atom_site_aniso_U_23
_atom_site_aniso_U_13
_atom_site_aniso_U_12
I1 0.0532(3) 0.0267(2) 0.0313(3) 0.00179(18) 0.0284(2) -0.0054(2)
I2 0.0374(3) 0.0409(3) 0.0325(3) 0.0112(2) 0.0170(2) 0.0232(2)
I3 0.0215(2) 0.0374(2) 0.0134(2) -0.00644(17) 0.00339(16) -0.00520(17)
I4 0.0182(2) 0.0338(2) 0.0310(3) -0.00253(18) 0.00860(18) 0.00621(17)
Ga1 0.0178(3) 0.0191(3) 0.0142(3) 0.0018(3) 0.0062(3) 0.0012(2)
Ga2 0.0126(3) 0.0175(3) 0.0124(3) 0.0002(2) 0.0012(2) 0.0009(2)
Si1 0.0225(8) 0.0136(8) 0.0176(9) 0.0022(6) 0.0053(7) 0.0020(6)
Si2 0.0168(8) 0.0214(9) 0.0248(10) -0.0064(7) 0.0042(7) -0.0062(7)
C1 0.017(3) 0.016(3) 0.007(3) -0.003(2) 0.004(2) 0.001(2)
C2 0.012(3) 0.013(3) 0.006(3) -0.002(2) -0.001(2) 0.000(2)
C3 0.021(3) 0.013(3) 0.011(3) 0.007(2) 0.005(2) 0.001(2)
C4 0.015(3) 0.015(3) 0.017(3) 0.003(2) 0.002(2) -0.001(2)
C5 0.032(4) 0.019(3) 0.035(4) 0.008(3) 0.010(3) -0.004(3)
C6 0.031(4) 0.023(3) 0.032(4) 0.018(3) 0.004(3) 0.008(3)
C7 0.041(4) 0.020(3) 0.035(4) -0.003(3) 0.014(3) 0.002(3)
C8 0.023(3) 0.043(4) 0.031(4) -0.008(3) -0.003(3) -0.020(3)
C9 0.044(5) 0.036(5) 0.086(7) -0.039(5) 0.009(5) -0.003(4)
C10 0.027(4) 0.068(6) 0.034(4) 0.000(4) 0.013(3) -0.019(4)

loop_
_atom_type_symbol
_atom_type_description
_atom_type_scat_dispersion_real
_atom_type_scat_dispersion_imag
_atom_type_scat_source
C C 0.0033 0.0016 'International Tables Vol C Tables 4.2.6.8 and 6.1.1.4'
H H 0.0000 0.0000 'International Tables Vol C Tables 4.2.6.8 and 6.1.1.4'
Si Si 0.0817 0.0704 'International Tables Vol C Tables 4.2.6.8 and 6.1.1.4'
Ga Ga 0.2307 1.6083 'International Tables Vol C Tables 4.2.6.8 and 6.1.1.4'
I I -0.4742 1.8119 'International Tables Vol C Tables 4.2.6.8 and 6.1.1.4'

loop_
_geom_angle_atom_site_label_1
_geom_angle_atom_site_label_2
_geom_angle_atom_site_label_3
_geom_angle
_geom_angle_site_symmetry_1
_geom_angle_site_symmetry_3
_geom_angle_publ_flag
Ga2 I3 Ga1 67.80(3) . . ?
C1 Ga1 I2 114.74(16) . . ?
C1 Ga1 I1 126.48(16) . . ?
I2 Ga1 I1 109.86(3) . . ?
C1 Ga1 I3 92.18(15) . . ?
I2 Ga1 I3 106.51(3) . . ?
I1 Ga1 I3 102.23(3) . . ?
C1 Ga2 C4 111.4(2) . . ?
C1 Ga2 C3 82.2(2) . . ?
C4 Ga2 C3 29.96(19) . . ?
C1 Ga2 I4 129.18(16) . . ?
C4 Ga2 I4 98.93(15) . . ?
C3 Ga2 I4 114.30(15) . . ?
C1 Ga2 I3 100.21(16) . . ?
C4 Ga2 I3 96.84(15) . . ?
C3 Ga2 I3 109.67(14) . . ?
I4 Ga2 I3 115.99(4) . . ?
C7 Si1 C5 107.4(3) . . ?
C7 Si1 C6 109.6(3) . . ?
C5 Si1 C6 108.0(3) . . ?
C7 Si1 C1 111.7(3) . . ?
C5 Si1 C1 113.1(3) . . ?
C6 Si1 C1 107.0(3) . . ?
C9 Si2 C10 113.7(5) . . ?
C9 Si2 C8 109.2(4) . . ?
C10 Si2 C8 112.3(4) . . ?
C9 Si2 C4 104.8(3) . . ?
C10 Si2 C4 103.5(3) . . ?
C8 Si2 C4 113.1(3) . . ?
C2 C1 Si1 119.1(4) . . ?
C2 C1 Ga2 108.3(4) . . ?
Si1 C1 Ga2 110.0(3) . . ?
C2 C1 Ga1 109.0(4) . . ?
Si1 C1 Ga1 110.0(3) . . ?
Ga2 C1 Ga1 98.5(2) . . ?
C2 C2 C3 115.2(6) 3 3 ?
C2 C2 C1 126.2(6) 3 . ?
C3 C2 C1 118.6(5) 3 . ?
C4 C3 C2 178.6(6) . 3 ?
C4 C3 Ga2 74.9(4) . . ?
C2 C3 Ga2 104.8(3) 3 . ?
C3 C4 Si2 162.5(5) . . ?
C3 C4 Ga2 75.2(4) . . ?
Si2 C4 Ga2 122.2(3) . . ?

loop_
_geom_bond_atom_site_label_1
_geom_bond_atom_site_label_2
_geom_bond_distance
_geom_bond_site_symmetry_2
_geom_bond_publ_flag
I1 Ga1 2.5167(8) . ?
I2 Ga1 2.5113(9) . ?
I3 Ga2 2.6154(9) . ?
I3 Ga1 2.8472(12) . ?
I4 Ga2 2.4935(9) . ?
Ga1 C1 2.032(5) . ?
Ga2 C1 1.996(5) . ?
Ga2 C4 2.359(6) . ?
Ga2 C3 2.362(5) . ?
Si1 C7 1.860(7) . ?
Si1 C5 1.869(7) . ?
Si1 C6 1.875(7) . ?
Si1 C1 1.914(6) . ?
Si2 C9 1.846(8) . ?
Si2 C10 1.848(7) . ?
Si2 C8 1.854(7) . ?
Si2 C4 1.895(6) . ?
C1 C2 1.504(7) . ?
C2 C2 1.372(11) 3 ?
C2 C3 1.449(8) 3 ?
C3 C4 1.220(8) . ?
C3 C2 1.449(8) 3 ?
